data_4348141
loop_
_publ_author_name
'Chen, Qi'
'Li, Jian'
'Meng, Yin-Shan'
'Sun, Hao-Ling'
'Zhang, Yi-Quan'
'Sun, Jun-Liang'
'Gao, Song'

_publ_section_title
;
 Tuning Slow Magnetic Relaxation in a Two-Dimensional Dysprosium Layer
 Compound through Guest Molecules.
;
_journal_issue 16
_journal_name_full 'Inorganic chemistry'
_journal_page_first 7980
_journal_page_last 7987
_journal_paper_doi 10.1021/acs.inorgchem.6b01014
_journal_volume 55
_journal_year 2016
_chemical_formula_sum 'C16 H14 Dy N3 O6'
_chemical_formula_weight 506.80
_space_group_IT_number 14
_space_group_name_Hall '-P 2yn'
_space_group_name_H-M_alt 'P 1 21/n 1'
_symmetry_cell_setting monoclinic
_symmetry_space_group_name_H-M 'P 1 21/n 1'
_atom_sites_solution_hydrogens geom
_atom_sites_solution_primary direct
_atom_sites_solution_secondary difmap
_audit_creation_method SHELXL-97
_cell_angle_alpha 90.00
_cell_angle_beta 100.7010(10)
_cell_angle_gamma 90.00
_cell_formula_units_Z 4
_cell_length_a 12.5240(10)
_cell_length_b 12.2100(10)
_cell_length_c 15.7400(10)
_cell_measurement_reflns_used 4079
_cell_measurement_temperature 100(2)
_cell_measurement_theta_max 24.92
_cell_measurement_theta_min 2.30
_cell_volume 2365.1(3)
_computing_cell_refinement 'Bruker SMART'
_computing_data_collection 'Bruker SMART'
_computing_data_reduction 'Bruker SAINT'
_computing_molecular_graphics 'Bruker SHELXTL'
_computing_publication_material 'Bruker SHELXTL'
_computing_structure_refinement 'Bruker SHELXTL'
_computing_structure_solution 'Bruker SHELXTL'
_diffrn_ambient_temperature 100(2)
_diffrn_measured_fraction_theta_full 0.994
_diffrn_measured_fraction_theta_max 0.994
_diffrn_measurement_device_type 'CCD area detector'
_diffrn_measurement_method 'phi and omega scans'
_diffrn_radiation_monochromator graphite
_diffrn_radiation_source 'fine-focus sealed tube'
_diffrn_radiation_type MoK\a
_diffrn_radiation_wavelength 0.71073
_diffrn_reflns_av_R_equivalents 0.0392
_diffrn_reflns_av_sigmaI/netI 0.0461
_diffrn_reflns_limit_h_max 15
_diffrn_reflns_limit_h_min -16
_diffrn_reflns_limit_k_max 15
_diffrn_reflns_limit_k_min -14
_diffrn_reflns_limit_l_max 20
_diffrn_reflns_limit_l_min -12
_diffrn_reflns_number 15561
_diffrn_reflns_theta_full 27.47
_diffrn_reflns_theta_max 27.47
_diffrn_reflns_theta_min 1.91
_exptl_absorpt_coefficient_mu 3.187
_exptl_absorpt_correction_T_max 0.5276
_exptl_absorpt_correction_T_min 0.3695
_exptl_absorpt_correction_type multi-scan
_exptl_absorpt_process_details SADABS
_exptl_crystal_colour colorless
_exptl_crystal_density_diffrn 1.423
_exptl_crystal_density_method 'not measured'
_exptl_crystal_description block
_exptl_crystal_F_000 980
_exptl_crystal_size_max 0.39
_exptl_crystal_size_mid 0.28
_exptl_crystal_size_min 0.23
_platon_squeeze_details
;
;
_refine_diff_density_max 0.721
_refine_diff_density_min -0.738
_refine_diff_density_rms 0.093
_refine_ls_extinction_method none
_refine_ls_goodness_of_fit_ref 0.940
_refine_ls_hydrogen_treatment mixed
_refine_ls_matrix_type full
_refine_ls_number_parameters 235
_refine_ls_number_reflns 5397
_refine_ls_number_restraints 0
_refine_ls_restrained_S_all 0.940
_refine_ls_R_factor_all 0.0334
_refine_ls_R_factor_gt 0.0261
_refine_ls_shift/su_max 0.004
_refine_ls_shift/su_mean 0.000
_refine_ls_structure_factor_coef Fsqd
_refine_ls_weighting_details 'calc w=1/[\s^2^(Fo^2^)+(0.0213P)^2^+0.0000P] where P=(Fo^2^+2Fc^2^)/3'
_refine_ls_weighting_scheme calc
_refine_ls_wR_factor_gt 0.0539
_refine_ls_wR_factor_ref 0.0558
_reflns_number_gt 4393
_reflns_number_total 5397
_reflns_threshold_expression >2sigma(I)
_cod_data_source_file ic6b01014_si_002.cif
_cod_data_source_block 2
_cod_depositor_comments
;
The following automatic conversions were performed:

data item '_exptl_absorpt_correction_type' value 'Multi-scan' was
changed to 'multi-scan' in accordance with the
/home/saulius/struct/COD-crude-data/automatic-downloads/DataCite-retrospective/ACS/depositions/lib/dictionaries/cif_core.dic
dictionary named 'cif_core.dic' version 2.4.2 last updated on
2011-04-26.

data item '_symmetry_cell_setting' value 'Monoclinic' was changed to
'monoclinic' in accordance with the
/home/saulius/struct/COD-crude-data/automatic-downloads/DataCite-retrospective/ACS/depositions/lib/dictionaries/cif_core.dic
dictionary named 'cif_core.dic' version 2.4.2 last updated on
2011-04-26.

Automatic conversion script
Id: cif_fix_values 6909 2019-04-08 15:41:33Z antanas 
;
_cod_original_sg_symbol_H-M P2(1)/n
_cod_database_code 4348141

loop_
_symmetry_equiv_pos_as_xyz
'x, y, z'
'-x+1/2, y+1/2, -z+1/2'
'-x, -y, -z'
'x-1/2, -y-1/2, z-1/2'

loop_
_atom_site_label
_atom_site_type_symbol
_atom_site_fract_x
_atom_site_fract_y
_atom_site_fract_z
_atom_site_U_iso_or_equiv
_atom_site_adp_type
_atom_site_occupancy
_atom_site_symmetry_multiplicity
_atom_site_calc_flag
_atom_site_refinement_flags
C1 C 0.6539(3) 0.9454(3) 0.6208(2) 0.0358(8) Uani 1 1 d .
H1A H 0.6367 0.9553 0.5613 0.043 Uiso 1 1 calc R
C2 C 0.6048(3) 0.8621(3) 0.6589(2) 0.0347(8) Uani 1 1 d .
H2A H 0.5546 0.8166 0.6250 0.042 Uiso 1 1 calc R
C3 C 0.6298(3) 0.8464(2) 0.74686(19) 0.0256(7) Uani 1 1 d .
C4 C 0.7040(3) 0.9169(3) 0.7947(2) 0.0371(8) Uani 1 1 d .
H4A H 0.7216 0.9092 0.8544 0.045 Uiso 1 1 calc R
C5 C 0.7519(3) 0.9986(3) 0.7544(2) 0.0382(8) Uani 1 1 d .
H5A H 0.8028 1.0448 0.7868 0.046 Uiso 1 1 calc R
C6 C 0.5811(2) 0.7550(3) 0.78999(19) 0.0266(7) Uani 1 1 d .
C7 C 0.4211(3) 0.5365(3) 0.7361(2) 0.0322(8) Uani 1 1 d .
H7A H 0.4120 0.5475 0.6767 0.039 Uiso 1 1 calc R
C8 C 0.3573(3) 0.4515(3) 0.76483(19) 0.0308(7) Uani 1 1 d .
C9 C 0.2850(3) 0.3954(3) 0.7001(2) 0.0469(10) Uani 1 1 d .
H9A H 0.2856 0.4116 0.6424 0.056 Uiso 1 1 calc R
C10 C 0.2146(4) 0.3186(3) 0.7185(2) 0.0559(12) Uani 1 1 d .
H10A H 0.1682 0.2826 0.6743 0.067 Uiso 1 1 calc R
C11 C 0.2125(3) 0.2945(3) 0.8045(2) 0.0464(10) Uani 1 1 d .
H11A H 0.1638 0.2430 0.8185 0.056 Uiso 1 1 calc R
C12 C 0.2830(3) 0.3471(3) 0.86829(19) 0.0312(8) Uani 1 1 d .
C13 C 0.3565(2) 0.4279(2) 0.85237(19) 0.0236(6) Uani 1 1 d .
C14 C 0.2076(3) 0.2500(3) 0.9769(2) 0.0522(11) Uani 1 1 d .
H14A H 0.1603 0.2272 0.9248 0.078 Uiso 1 1 calc R
H14B H 0.1654 0.2835 1.0149 0.078 Uiso 1 1 calc R
H14C H 0.2452 0.1875 1.0049 0.078 Uiso 1 1 calc R
C15 C 0.3787(3) 0.6817(3) 1.0320(2) 0.0318(7) Uani 1 1 d .
C16 C 0.3029(3) 0.7744(3) 1.0408(3) 0.0558(11) Uani 1 1 d .
H16A H 0.3232 0.8377 1.0113 0.084 Uiso 1 1 calc R
H16B H 0.3071 0.7913 1.1009 0.084 Uiso 1 1 calc R
H16C H 0.2299 0.7536 1.0159 0.084 Uiso 1 1 calc R
N1 N 0.7251(2) 1.0113(2) 0.66821(16) 0.0292(6) Uani 1 1 d .
N2 N 0.5313(2) 0.6813(2) 0.73748(15) 0.0281(6) Uani 1 1 d .
N3 N 0.4896(2) 0.5988(2) 0.78403(15) 0.0261(6) Uani 1 1 d .
O1 O 0.77075(18) 1.09096(17) 0.63047(14) 0.0321(5) Uani 1 1 d .
O2 O 0.59179(17) 0.75716(17) 0.87258(13) 0.0291(5) Uani 1 1 d .
O3 O 0.41848(17) 0.47818(17) 0.91827(12) 0.0251(5) Uani 1 1 d .
O4 O 0.28461(19) 0.32726(19) 0.95632(13) 0.0347(6) Uani 1 1 d .
O5 O 0.3622(2) 0.59197(18) 1.06699(15) 0.0362(6) Uani 1 1 d .
O6 O 0.45164(19) 0.69891(17) 0.98950(14) 0.0340(5) Uani 1 1 d .
Dy1 Dy 0.426072(11) 0.413454(11) 1.063775(8) 0.02114(5) Uani 1 1 d .

loop_
_atom_site_aniso_label
_atom_site_aniso_U_11
_atom_site_aniso_U_22
_atom_site_aniso_U_33
_atom_site_aniso_U_23
_atom_site_aniso_U_13
_atom_site_aniso_U_12
C1 0.0306(19) 0.046(2) 0.0311(18) 0.0046(15) 0.0074(15) -0.0060(16)
C2 0.0278(19) 0.041(2) 0.0357(19) 0.0034(16) 0.0069(14) -0.0064(16)
C3 0.0252(17) 0.0226(16) 0.0307(17) 0.0041(13) 0.0094(13) 0.0011(13)
C4 0.046(2) 0.0374(19) 0.0286(18) 0.0060(15) 0.0090(15) -0.0071(17)
C5 0.046(2) 0.037(2) 0.0305(18) -0.0033(15) 0.0065(15) -0.0182(17)
C6 0.0232(16) 0.0266(17) 0.0308(17) 0.0052(14) 0.0070(13) 0.0041(14)
C7 0.037(2) 0.0374(19) 0.0218(16) 0.0027(14) 0.0050(14) -0.0031(16)
C8 0.0337(19) 0.0311(18) 0.0259(17) -0.0020(13) 0.0010(14) -0.0055(15)
C9 0.059(3) 0.056(3) 0.0237(18) -0.0051(17) 0.0025(17) -0.023(2)
C10 0.069(3) 0.065(3) 0.029(2) -0.0075(19) -0.0039(18) -0.039(2)
C11 0.046(2) 0.055(2) 0.036(2) -0.0032(18) 0.0026(17) -0.028(2)
C12 0.0326(19) 0.0372(19) 0.0229(16) -0.0010(14) 0.0026(14) -0.0088(15)
C13 0.0238(16) 0.0206(16) 0.0256(16) -0.0045(12) 0.0027(12) -0.0009(13)
C14 0.052(3) 0.066(3) 0.040(2) 0.0051(19) 0.0105(17) -0.036(2)
C15 0.032(2) 0.0248(18) 0.0398(19) -0.0014(14) 0.0095(15) 0.0025(15)
C16 0.057(3) 0.041(2) 0.080(3) 0.014(2) 0.041(2) 0.018(2)
N1 0.0291(16) 0.0274(15) 0.0343(15) 0.0029(12) 0.0140(12) -0.0003(12)
N2 0.0316(16) 0.0252(14) 0.0276(14) 0.0067(11) 0.0058(11) -0.0015(12)
N3 0.0268(15) 0.0279(15) 0.0242(13) 0.0050(11) 0.0060(11) -0.0005(12)
O1 0.0312(13) 0.0285(12) 0.0411(13) 0.0062(10) 0.0190(10) -0.0040(10)
O2 0.0340(13) 0.0271(12) 0.0283(11) 0.0019(9) 0.0115(9) -0.0002(10)
O3 0.0261(12) 0.0281(12) 0.0197(10) -0.0011(9) 0.0009(8) -0.0085(10)
O4 0.0350(14) 0.0425(14) 0.0262(12) -0.0011(10) 0.0045(10) -0.0193(11)
O5 0.0394(15) 0.0250(12) 0.0508(15) 0.0031(11) 0.0254(11) 0.0056(11)
O6 0.0382(15) 0.0274(12) 0.0407(13) 0.0025(10) 0.0188(11) 0.0031(10)
Dy1 0.02117(8) 0.02080(8) 0.02206(8) -0.00027(6) 0.00561(5) -0.00125(6)

loop_
_atom_type_symbol
_atom_type_description
_atom_type_scat_dispersion_real
_atom_type_scat_dispersion_imag
_atom_type_scat_source
C C 0.0033 0.0016 'International Tables Vol C Tables 4.2.6.8 and 6.1.1.4'
H H 0.0000 0.0000 'International Tables Vol C Tables 4.2.6.8 and 6.1.1.4'
N N 0.0061 0.0033 'International Tables Vol C Tables 4.2.6.8 and 6.1.1.4'
O O 0.0106 0.0060 'International Tables Vol C Tables 4.2.6.8 and 6.1.1.4'
Dy Dy -0.1892 4.4098 'International Tables Vol C Tables 4.2.6.8 and 6.1.1.4'

loop_
_geom_angle_atom_site_label_1
_geom_angle_atom_site_label_2
_geom_angle_atom_site_label_3
_geom_angle
_geom_angle_site_symmetry_1
_geom_angle_site_symmetry_3
N1 C1 C2 120.7(3) . .
C3 C2 C1 120.2(3) . .
C2 C3 C4 117.7(3) . .
C2 C3 C6 121.7(3) . .
C4 C3 C6 120.5(3) . .
C5 C4 C3 120.4(3) . .
N1 C5 C4 120.0(3) . .
O2 C6 N2 127.3(3) . .
O2 C6 C3 118.1(3) . .
N2 C6 C3 114.6(3) . .
N3 C7 C8 126.6(3) . .
C9 C8 C13 119.2(3) . .
C9 C8 C7 116.4(3) . .
C13 C8 C7 124.2(3) . .
C10 C9 C8 122.5(3) . .
C9 C10 C11 119.1(3) . .
C12 C11 C10 119.3(3) . .
C11 C12 C13 123.7(3) . .
C11 C12 O4 122.2(3) . .
C13 C12 O4 114.1(3) . .
O3 C13 C12 119.6(3) . .
O3 C13 C8 124.2(3) . .
C12 C13 C8 116.2(3) . .
O6 C15 O5 125.2(3) . .
O6 C15 C16 117.5(3) . .
O5 C15 C16 117.2(3) . .
C1 N1 O1 119.7(3) . .
C1 N1 C5 120.9(3) . .
O1 N1 C5 119.4(3) . .
C6 N2 N3 110.3(2) . .
C7 N3 N2 113.1(2) . .
C7 N3 Dy1 131.5(2) . 3_667
N2 N3 Dy1 114.96(18) . 3_667
N1 O1 Dy1 129.73(18) . 4_675
C6 O2 Dy1 114.55(19) . 3_667
C13 O3 Dy1 135.52(18) . 3_667
C13 O3 Dy1 120.42(18) . .
Dy1 O3 Dy1 100.76(7) 3_667 .
C12 O4 C14 116.9(2) . .
C12 O4 Dy1 118.92(18) . .
C14 O4 Dy1 124.02(18) . .
C15 O5 Dy1 136.1(2) . .
C15 O6 Dy1 133.8(2) . 3_667
O6 Dy1 O5 144.39(7) 3_667 .
O6 Dy1 O3 77.71(8) 3_667 3_667
O5 Dy1 O3 75.40(8) . 3_667
O6 Dy1 O2 75.57(7) 3_667 3_667
O5 Dy1 O2 139.85(7) . 3_667
O3 Dy1 O2 126.75(7) 3_667 3_667
O6 Dy1 O1 142.55(7) 3_667 4_576
O5 Dy1 O1 72.45(7) . 4_576
O3 Dy1 O1 133.96(7) 3_667 4_576
O2 Dy1 O1 68.87(7) 3_667 4_576
O6 Dy1 O3 76.29(7) 3_667 .
O5 Dy1 O3 76.12(7) . .
O3 Dy1 O3 79.24(7) 3_667 .
O2 Dy1 O3 135.18(7) 3_667 .
O1 Dy1 O3 122.45(7) 4_576 .
O6 Dy1 N3 97.12(8) 3_667 3_667
O5 Dy1 N3 97.13(8) . 3_667
O3 Dy1 N3 73.45(7) 3_667 3_667
O2 Dy1 N3 65.36(8) 3_667 3_667
O1 Dy1 N3 78.78(8) 4_576 3_667
O3 Dy1 N3 152.69(8) . 3_667
O6 Dy1 O4 86.44(8) 3_667 .
O5 Dy1 O4 102.13(9) . .
O3 Dy1 O4 144.10(7) 3_667 .
O2 Dy1 O4 78.38(7) 3_667 .
O1 Dy1 O4 75.45(7) 4_576 .
O3 Dy1 O4 65.69(7) . .
N3 Dy1 O4 141.16(8) 3_667 .
O6 Dy1 Dy1 73.01(5) 3_667 3_667
O5 Dy1 Dy1 71.39(5) . 3_667
O3 Dy1 Dy1 40.43(5) 3_667 3_667
O2 Dy1 Dy1 148.21(5) 3_667 3_667
O1 Dy1 Dy1 142.85(5) 4_576 3_667
O3 Dy1 Dy1 38.81(5) . 3_667
N3 Dy1 Dy1 113.88(6) 3_667 3_667
O4 Dy1 Dy1 104.18(5) . 3_667

loop_
_geom_bond_atom_site_label_1
_geom_bond_atom_site_label_2
_geom_bond_distance
_geom_bond_site_symmetry_2
C1 N1 1.323(4) .
C1 C2 1.382(4) .
C2 C3 1.375(4) .
C3 C4 1.383(4) .
C3 C6 1.493(4) .
C4 C5 1.377(4) .
C5 N1 1.345(4) .
C6 O2 1.282(3) .
C6 N2 1.301(4) .
C7 N3 1.282(4) .
C7 C8 1.433(4) .
C8 C9 1.409(5) .
C8 C13 1.409(4) .
C9 C10 1.355(5) .
C10 C11 1.389(5) .
C11 C12 1.368(4) .
C12 C13 1.403(4) .
C12 O4 1.403(3) .
C13 O3 1.325(3) .
C14 O4 1.429(4) .
C15 O6 1.247(4) .
C15 O5 1.260(4) .
C15 C16 1.500(5) .
N1 O1 1.323(3) .
N2 N3 1.403(3) .
N3 Dy1 2.437(2) 3_667
O1 Dy1 2.376(2) 4_675
O2 Dy1 2.340(2) 3_667
O3 Dy1 2.327(2) 3_667
O3 Dy1 2.4079(18) .
O4 Dy1 2.448(2) .
O5 Dy1 2.326(2) .
O6 Dy1 2.325(2) 3_667
Dy1 O6 2.325(2) 3_667
Dy1 O3 2.327(2) 3_667
Dy1 O2 2.340(2) 3_667
Dy1 O1 2.376(2) 4_576
Dy1 N3 2.437(2) 3_667
Dy1 Dy1 3.6479(3) 3_667

loop_
_platon_squeeze_void_nr
_platon_squeeze_void_average_x
_platon_squeeze_void_average_y
_platon_squeeze_void_average_z
_platon_squeeze_void_volume
_platon_squeeze_void_count_electrons
_platon_squeeze_void_content
1 0.000 -0.006 -0.005 447 128 ' '
2 0.500 0.231 0.768 446 128 ' '
